data_7101067
loop_
_publ_author_name
'Jonathan Steed'
'Kirsty Anderson'
'Andres E. Goeta'
'Kirsty S. B. Hancock'

_publ_section_title
;
Unusual variations in the incidence of Z'>1 in
oxo-anion structures
;
_journal_name_full 'Chemical Communications'
_journal_paper_doi 10.1039/b602492k
_journal_year 2006
_chemical_formula_moiety 'C6 H10 N2, 2(N O3)'
_chemical_formula_sum 'C6 H10 N4 O6'
_chemical_formula_weight 234.18
_space_group_IT_number 14
_symmetry_cell_setting monoclinic
_symmetry_space_group_name_Hall '-P 2ybc'
_symmetry_space_group_name_H-M 'P 1 21/c 1'
_cell_angle_alpha 90.00
_cell_angle_beta 105.817(5)
_cell_angle_gamma 90.00
_cell_formula_units_Z 4
_cell_length_a 12.6849(14)
_cell_length_b 7.9519(6)
_cell_length_c 10.3950(10)
_cell_measurement_temperature 100(2)
_cell_volume 1008.83(17)
_diffrn_ambient_temperature 100(2)
_exptl_crystal_density_diffrn 1.542
_cod_depositor_comments
;
The following automatic conversions were performed:
'_symmetry_cell_setting' value 'Monoclinic' changed to 'monoclinic'
according to '/home/saulius/struct/CIF-dictionaries/cif_core.dic'
dictionary named 'cif_core.dic' version 2.4.1 from 2010-06-29.

Automatic conversion script
Id: cif_fix_enum 1527 2010-12-29 10:47:43Z saulius 
;
_cod_original_sg_symbol_H-M 'P 21/c'
_cod_database_code 7101067

loop_
_symmetry_equiv_pos_as_xyz
'x, y, z'
'-x, y+1/2, -z+1/2'
'-x, -y, -z'
'x, -y-1/2, z-1/2'

loop_
_atom_site_label
_atom_site_type_symbol
_atom_site_fract_x
_atom_site_fract_y
_atom_site_fract_z
_atom_site_U_iso_or_equiv
_atom_site_adp_type
_atom_site_occupancy
_atom_site_symmetry_multiplicity
_atom_site_calc_flag
_atom_site_refinement_flags
_atom_site_disorder_assembly
_atom_site_disorder_group
O1 O 0.2301(4) -0.2401(5) 0.6512(5) 0.0208(14) Uani 1 1 d . . .
O2 O 0.2519(4) -0.3705(5) 0.8405(5) 0.0226(14) Uani 1 1 d . . .
O3 O 0.2083(5) -0.1064(6) 0.8250(5) 0.0340(16) Uani 1 1 d . . .
O4 O -0.0049(4) 0.1297(6) 0.6327(4) 0.0229(14) Uani 1 1 d . . .
O5 O 0.1222(4) 0.2577(5) 0.7850(5) 0.0192(14) Uani 1 1 d . . .
O6 O -0.0026(4) 0.1127(6) 0.8418(5) 0.0242(14) Uani 1 1 d . . .
N1 N 0.1773(4) 0.4316(6) 0.5735(5) 0.0152(14) Uani 1 1 d . . .
H1A H 0.1933 0.5378 0.6054 0.018 Uiso 1 1 calc R . .
H1B H 0.1387 0.3774 0.6230 0.018 Uiso 1 1 calc R . .
H1C H 0.1366 0.4363 0.4867 0.018 Uiso 1 1 calc R . .
N2 N 0.1795(4) 0.0674(6) 0.5370(5) 0.0151(14) Uani 1 1 d . . .
H2A H 0.1569 0.0501 0.4471 0.018 Uiso 1 1 calc R . .
H2B H 0.1267 0.1240 0.5634 0.018 Uiso 1 1 calc R . .
H2C H 0.1921 -0.0335 0.5798 0.018 Uiso 1 1 calc R . .
N3 N 0.2296(5) -0.2400(6) 0.7767(6) 0.0187(15) Uani 1 1 d . . .
N4 N 0.0368(4) 0.1659(7) 0.7529(6) 0.0182(15) Uani 1 1 d . . .
C1 C 0.2797(5) 0.3398(8) 0.5820(7) 0.0167(16) Uani 1 1 d . . .
C2 C 0.3756(6) 0.4328(9) 0.6061(7) 0.0220(17) Uani 1 1 d . . .
H2 H 0.3743 0.5518 0.6137 0.026 Uiso 1 1 calc R . .
C3 C 0.4747(6) 0.3473(9) 0.6190(7) 0.0234(18) Uani 1 1 d . . .
H3 H 0.5412 0.4089 0.6345 0.028 Uiso 1 1 calc R . .
C4 C 0.4762(6) 0.1737(9) 0.6092(7) 0.0219(17) Uani 1 1 d . . .
H4 H 0.5438 0.1169 0.6188 0.026 Uiso 1 1 calc R . .
C5 C 0.3796(5) 0.0821(8) 0.5857(6) 0.0194(17) Uani 1 1 d . . .
H5 H 0.3810 -0.0371 0.5802 0.023 Uiso 1 1 calc R . .
C6 C 0.2807(5) 0.1664(8) 0.5701(6) 0.0163(16) Uani 1 1 d . . .

loop_
_atom_site_aniso_label
_atom_site_aniso_U_11
_atom_site_aniso_U_22
_atom_site_aniso_U_33
_atom_site_aniso_U_23
_atom_site_aniso_U_13
_atom_site_aniso_U_12
O1 0.027(3) 0.016(2) 0.021(3) 0.0007(16) 0.009(2) -0.0006(17)
O2 0.019(3) 0.022(3) 0.023(3) 0.008(2) 0.000(2) 0.0001(18)
O3 0.046(4) 0.030(3) 0.028(3) -0.008(2) 0.013(3) 0.006(2)
O4 0.019(3) 0.035(3) 0.015(3) -0.0071(19) 0.005(2) -0.0041(19)
O5 0.018(3) 0.020(3) 0.019(3) -0.0033(16) 0.003(2) -0.0025(17)
O6 0.018(3) 0.035(3) 0.020(3) 0.006(2) 0.006(2) 0.0007(19)
N1 0.015(3) 0.014(3) 0.017(3) 0.003(2) 0.005(2) -0.001(2)
N2 0.014(3) 0.013(3) 0.018(3) -0.002(2) 0.002(2) -0.001(2)
N3 0.014(3) 0.018(3) 0.023(4) -0.002(2) 0.003(2) 0.000(2)
N4 0.013(3) 0.021(3) 0.023(3) -0.002(2) 0.007(2) 0.002(2)
C1 0.018(3) 0.016(3) 0.018(3) -0.004(2) 0.009(3) 0.001(2)
C2 0.023(4) 0.020(3) 0.023(4) -0.002(3) 0.007(3) -0.002(3)
C3 0.018(4) 0.031(4) 0.022(4) -0.002(3) 0.005(3) -0.003(3)
C4 0.019(4) 0.025(4) 0.022(4) 0.000(3) 0.006(3) 0.004(3)
C5 0.017(4) 0.022(3) 0.020(4) -0.003(3) 0.006(3) 0.005(3)
C6 0.014(3) 0.022(3) 0.013(3) 0.000(2) 0.003(2) 0.000(2)

loop_
_geom_bond_atom_site_label_1
_geom_bond_atom_site_label_2
_geom_bond_distance
_geom_bond_site_symmetry_2
_geom_bond_publ_flag
O1 N3 1.307(9) . ?
O2 N3 1.222(7) . ?
O3 N3 1.237(7) . ?
O4 N4 1.250(7) . ?
O5 N4 1.274(7) . ?
O6 N4 1.239(7) . ?
N1 C1 1.472(8) . ?
N2 C6 1.464(8) . ?
C1 C6 1.385(10) . ?
C1 C2 1.388(9) . ?
C2 C3 1.403(9) . ?
C3 C4 1.385(11) . ?
C4 C5 1.388(9) . ?
C5 C6 1.392(9) . ?

loop_
_cod_related_entry_id
_cod_related_entry_database
_cod_related_entry_code
1 ChemSpider 21150091
